data_1505054
loop_
_publ_author_name
'Ueda, T.'
'Kurokawa, K.'
'Eguchi, T.'
'Kachi-Terajima, C.'
'Takamizawa, S.'

_publ_section_title
;
 Local Structure and Xenon Adsorption Behavior of Metal-Organic Framework
 System [M2(O2CPh)4(pyz)]n (M = Rh and Cu) As Studied with Use of
 Single-Crystal X-ray Diffraction, Adsorption Isotherm, and Xenon-129 NMR
;
_journal_issue 3
_journal_name_full 'Journal of Physical Chemistry C'
_journal_page_first 1524
_journal_paper_doi 10.1021/jp065321x
_journal_volume 111
_journal_year 2007
_chemical_formula_sum 'C32 H24 Kr1.51 N2 O8 Rh2'
_chemical_formula_weight 896.89
_chemical_name_systematic
; 
 ? 
;
_space_group_IT_number 2
_symmetry_cell_setting triclinic
_symmetry_space_group_name_Hall '-P 1'
_symmetry_space_group_name_H-M 'P -1'
_atom_sites_solution_hydrogens geom
_atom_sites_solution_primary direct
_atom_sites_solution_secondary difmap
_audit_creation_method SHELXL-97
_cell_angle_alpha 71.867(5)
_cell_angle_beta 65.518(5)
_cell_angle_gamma 63.237(5)
_cell_formula_units_Z 1
_cell_length_a 9.587(2)
_cell_length_b 10.364(2)
_cell_length_c 10.822(2)
_cell_measurement_temperature 298
_cell_volume 863.4(3)
_computing_cell_refinement 'Bruker SMART'
_computing_data_collection 'Bruker SMART'
_computing_data_reduction 'Bruker SAINT'
_computing_molecular_graphics 'Bruker SHELXTL'
_computing_publication_material 'Bruker SHELXTL'
_computing_structure_refinement 'SHELXL-97 (Sheldrick, 1997)'
_computing_structure_solution 'SHELXS-97 (Sheldrick, 1990)'
_diffrn_ambient_temperature 298
_diffrn_detector_area_resol_mean 8.366
_diffrn_measured_fraction_theta_full 0.996
_diffrn_measured_fraction_theta_max 0.996
_diffrn_measurement_device_type 'CCD area detector'
_diffrn_measurement_method 'phi and omega scans'
_diffrn_radiation_monochromator graphite
_diffrn_radiation_source 'fine-focus sealed tube'
_diffrn_radiation_type MoK\a
_diffrn_radiation_wavelength 0.71073
_diffrn_reflns_av_R_equivalents 0.0913
_diffrn_reflns_av_sigmaI/netI 0.2322
_diffrn_reflns_limit_h_max 10
_diffrn_reflns_limit_h_min -11
_diffrn_reflns_limit_k_max 12
_diffrn_reflns_limit_k_min -12
_diffrn_reflns_limit_l_max 12
_diffrn_reflns_limit_l_min -12
_diffrn_reflns_number 5001
_diffrn_reflns_theta_full 25.02
_diffrn_reflns_theta_max 25.02
_diffrn_reflns_theta_min 2.09
_exptl_absorpt_coefficient_mu 2.927
_exptl_absorpt_correction_T_max 0.8919
_exptl_absorpt_correction_T_min 0.5921
_exptl_absorpt_correction_type empirical
_exptl_absorpt_process_details
;
SADABS; sheldrick, 1996
;
_exptl_crystal_colour red
_exptl_crystal_density_diffrn 1.725
_exptl_crystal_density_method 'not measured'
_exptl_crystal_description plate
_exptl_crystal_F_000 438
_exptl_crystal_size_max 0.20
_exptl_crystal_size_mid 0.16
_exptl_crystal_size_min 0.04
_refine_diff_density_max 1.370
_refine_diff_density_min -1.371
_refine_diff_density_rms 0.311
_refine_ls_extinction_method none
_refine_ls_goodness_of_fit_ref 0.942
_refine_ls_hydrogen_treatment constr
_refine_ls_matrix_type full
_refine_ls_number_parameters 209
_refine_ls_number_reflns 3029
_refine_ls_number_restraints 330
_refine_ls_restrained_S_all 0.925
_refine_ls_R_factor_all 0.1787
_refine_ls_R_factor_gt 0.0840
_refine_ls_shift/su_max 0.000
_refine_ls_shift/su_mean 0.000
_refine_ls_structure_factor_coef Fsqd
_refine_ls_weighting_details 'calc w=1/[\s^2^(Fo^2^)+(0.1001P)^2^+0.0000P] where P=(Fo^2^+2Fc^2^)/3'
_refine_ls_weighting_scheme calc
_refine_ls_wR_factor_gt 0.1705
_refine_ls_wR_factor_ref 0.2334
_reflns_number_gt 1424
_reflns_number_total 3029
_reflns_threshold_expression >2sigma(I)
_cod_data_source_file jp065321xsi20060817_041827.cif
_cod_data_source_block 41112n1_1a_Kr
_cod_depositor_comments
;
The following automatic conversions were performed:

'_symmetry_cell_setting' value 'Triclinic' changed to 'triclinic'
according to /home/saulius/struct/CIF-dictionaries/cif_core.dic
dictionary named 'cif_core.dic' version 2.4.1 from 2010-06-29.

Automatic conversion script
Id: cif_fix_values 1715 2011-07-08 13:25:40Z adriana 
;
_cod_original_cell_volume 863.5(3)
_cod_original_sg_symbol_H-M P-1
_cod_database_code 1505054

loop_
_symmetry_equiv_pos_as_xyz
'x, y, z'
'-x, -y, -z'

loop_
_atom_site_label
_atom_site_type_symbol
_atom_site_fract_x
_atom_site_fract_y
_atom_site_fract_z
_atom_site_U_iso_or_equiv
_atom_site_adp_type
_atom_site_occupancy
_atom_site_symmetry_multiplicity
_atom_site_calc_flag
_atom_site_refinement_flags
C1 C 0.8300(17) 0.2553(15) 0.0786(14) 0.038(2) Uani 1 1 d U
C2 C 0.7280(13) 0.4074(12) 0.1197(13) 0.040(3) Uani 1 1 d DU
C3 C 0.8036(14) 0.4837(12) 0.1337(12) 0.045(3) Uani 1 1 d DU
H3 H 0.9172 0.4443 0.1161 0.054 Uiso 1 1 calc R
C4 C 0.7113(16) 0.6191(13) 0.1739(14) 0.057(3) Uani 1 1 d DU
H4 H 0.7621 0.6726 0.1823 0.069 Uiso 1 1 calc R
C5 C 0.5440(16) 0.6748(14) 0.2015(17) 0.072(4) Uani 1 1 d DU
H5 H 0.4810 0.7651 0.2318 0.086 Uiso 1 1 calc R
C6 C 0.4680(16) 0.5996(15) 0.1852(16) 0.070(4) Uani 1 1 d DU
H6 H 0.3544 0.6392 0.2024 0.084 Uiso 1 1 calc R
C7 C 0.5607(14) 0.4655(14) 0.1432(16) 0.056(3) Uani 1 1 d DU
H7 H 0.5107 0.4139 0.1306 0.067 Uiso 1 1 calc R
C8 C 0.9534(18) -0.1293(15) 0.2548(16) 0.044(3) Uani 1 1 d U
C9 C 0.9312(17) -0.2081(15) 0.4000(14) 0.058(3) Uani 1 1 d DU
C10 C 1.0213(17) -0.2108(15) 0.4726(14) 0.068(4) Uani 1 1 d DU
H10 H 1.0938 -0.1616 0.4334 0.081 Uiso 1 1 calc R
C11 C 1.0030(19) -0.2867(17) 0.6031(15) 0.075(4) Uani 1 1 d DU
H11 H 1.0646 -0.2894 0.6520 0.090 Uiso 1 1 calc R
C12 C 0.897(2) -0.3580(18) 0.6624(15) 0.081(4) Uani 1 1 d DU
H12 H 0.8854 -0.4088 0.7514 0.098 Uiso 1 1 calc R
C13 C 0.806(2) -0.3548(18) 0.5909(15) 0.078(4) Uani 1 1 d DU
H13 H 0.7341 -0.4042 0.6307 0.094 Uiso 1 1 calc R
C14 C 0.8227(19) -0.2787(17) 0.4607(15) 0.069(4) Uani 1 1 d DU
H14 H 0.7593 -0.2750 0.4129 0.083 Uiso 1 1 calc R
C15 C 1.3549(17) 0.0672(14) 0.0891(14) 0.037(3) Uani 1 1 d U
H15 H 1.2549 0.1150 0.1516 0.044 Uiso 1 1 calc R
C16 C 1.4988(17) -0.0581(14) -0.0936(14) 0.034(3) Uani 1 1 d U
H16 H 1.5008 -0.0988 -0.1601 0.041 Uiso 1 1 calc R
Kr1S Kr 0.6317(5) 0.1559(4) 0.4641(4) 0.142(2) Uani 0.755(9) 1 d PU
N1 N 1.3573(14) 0.0074(11) -0.0049(12) 0.034(2) Uani 1 1 d U
O1 O 0.9822(11) 0.2044(10) 0.0599(9) 0.040(2) Uani 1 1 d U
O2 O 0.7498(11) 0.1920(9) 0.0670(10) 0.043(2) Uani 1 1 d U
O3 O 1.0772(11) -0.0922(10) 0.1953(10) 0.043(2) Uani 1 1 d U
O4 O 0.8492(11) -0.1070(10) 0.2012(10) 0.043(2) Uani 1 1 d U
Rh1 Rh 1.12249(15) 0.00649(12) -0.00286(13) 0.0340(4) Uani 1 1 d U

loop_
_atom_site_aniso_label
_atom_site_aniso_U_11
_atom_site_aniso_U_22
_atom_site_aniso_U_33
_atom_site_aniso_U_23
_atom_site_aniso_U_13
_atom_site_aniso_U_12
C1 0.033(4) 0.046(5) 0.049(5) -0.011(4) -0.020(4) -0.017(4)
C2 0.038(5) 0.042(5) 0.051(5) -0.007(4) -0.019(4) -0.018(4)
C3 0.047(5) 0.048(5) 0.048(6) -0.008(5) -0.022(4) -0.019(4)
C4 0.063(6) 0.053(6) 0.059(6) -0.009(5) -0.023(5) -0.021(5)
C5 0.073(6) 0.060(6) 0.070(6) -0.010(5) -0.018(5) -0.019(5)
C6 0.064(6) 0.064(6) 0.070(6) -0.011(5) -0.018(5) -0.017(5)
C7 0.051(6) 0.055(6) 0.063(6) -0.012(5) -0.017(5) -0.020(5)
C8 0.039(5) 0.049(5) 0.054(5) -0.007(4) -0.021(4) -0.021(4)
C9 0.055(5) 0.062(5) 0.061(5) -0.004(5) -0.026(4) -0.024(4)
C10 0.062(6) 0.079(6) 0.068(6) -0.002(5) -0.031(5) -0.028(5)
C11 0.074(6) 0.086(6) 0.069(6) -0.003(5) -0.035(5) -0.028(5)
C12 0.082(6) 0.083(6) 0.076(6) -0.005(5) -0.028(5) -0.031(5)
C13 0.079(6) 0.080(6) 0.076(7) -0.005(5) -0.025(5) -0.035(5)
C14 0.068(6) 0.075(6) 0.069(6) -0.002(5) -0.027(5) -0.033(5)
C15 0.037(6) 0.043(6) 0.041(6) -0.011(5) -0.012(5) -0.022(5)
C16 0.037(6) 0.037(6) 0.041(6) -0.011(5) -0.018(5) -0.015(5)
Kr1S 0.128(3) 0.152(3) 0.137(3) -0.037(2) -0.048(2) -0.031(2)
N1 0.033(5) 0.038(5) 0.040(5) -0.010(4) -0.014(4) -0.016(4)
O1 0.031(4) 0.050(5) 0.055(5) -0.015(4) -0.018(4) -0.021(4)
O2 0.032(5) 0.045(5) 0.061(5) -0.018(4) -0.020(4) -0.010(4)
O3 0.035(5) 0.053(5) 0.051(5) -0.005(4) -0.019(4) -0.021(4)
O4 0.037(5) 0.050(5) 0.051(5) -0.005(4) -0.017(4) -0.025(4)
Rh1 0.0224(6) 0.0374(6) 0.0525(8) -0.0085(5) -0.0208(5) -0.0107(5)

loop_
_atom_type_symbol
_atom_type_description
_atom_type_scat_dispersion_real
_atom_type_scat_dispersion_imag
_atom_type_scat_source
C C 0.0033 0.0016 'International Tables Vol C Tables 4.2.6.8 and 6.1.1.4'
H H 0.0000 0.0000 'International Tables Vol C Tables 4.2.6.8 and 6.1.1.4'
N N 0.0061 0.0033 'International Tables Vol C Tables 4.2.6.8 and 6.1.1.4'
O O 0.0106 0.0060 'International Tables Vol C Tables 4.2.6.8 and 6.1.1.4'
Kr Kr -0.5574 2.7079 'International Tables Vol C Tables 4.2.6.8 and 6.1.1.4'
Rh Rh -1.1178 0.9187 'International Tables Vol C Tables 4.2.6.8 and 6.1.1.4'

loop_
_geom_angle_atom_site_label_1
_geom_angle_atom_site_label_2
_geom_angle_atom_site_label_3
_geom_angle
_geom_angle_site_symmetry_1
_geom_angle_site_symmetry_3
O1 C1 O2 126.3(13) . .
O1 C1 C2 118.2(10) . .
O2 C1 C2 115.5(12) . .
C3 C2 C7 120.7(8) . .
C3 C2 C1 119.6(10) . .
C7 C2 C1 119.7(9) . .
C2 C3 C4 119.7(8) . .
C5 C4 C3 119.6(8) . .
C4 C5 C6 120.9(9) . .
C5 C6 C7 119.4(9) . .
C6 C7 C2 119.7(8) . .
O4 C8 O3 124.9(13) . .
O4 C8 C9 117.8(12) . .
O3 C8 C9 117.3(11) . .
C14 C9 C10 119.4(9) . .
C14 C9 C8 120.5(10) . .
C10 C9 C8 120.1(10) . .
C11 C10 C9 119.3(9) . .
C12 C11 C10 121.2(9) . .
C11 C12 C13 119.6(9) . .
C12 C13 C14 119.8(9) . .
C9 C14 C13 120.7(9) . .
N1 C15 C16 120.0(13) . 2_855
N1 C16 C15 120.5(12) . 2_855
C16 N1 C15 119.5(12) . .
C16 N1 Rh1 120.2(8) . .
C15 N1 Rh1 120.2(10) . .
C1 O1 Rh1 119.0(7) . .
C1 O2 Rh1 118.3(9) . 2_755
C8 O3 Rh1 120.0(9) . .
C8 O4 Rh1 119.4(9) . 2_755
O3 Rh1 O1 90.1(4) . .
O3 Rh1 O2 90.2(4) . 2_755
O1 Rh1 O2 176.3(3) . 2_755
O3 Rh1 O4 175.6(3) . 2_755
O1 Rh1 O4 89.2(4) . 2_755
O2 Rh1 O4 90.2(4) 2_755 2_755
O3 Rh1 N1 90.7(4) . .
O1 Rh1 N1 94.0(4) . .
O2 Rh1 N1 89.7(4) 2_755 .
O4 Rh1 N1 93.7(4) 2_755 .
O3 Rh1 Rh1 87.7(2) . 2_755
O1 Rh1 Rh1 88.2(2) . 2_755
O2 Rh1 Rh1 88.2(2) 2_755 2_755
O4 Rh1 Rh1 87.9(2) 2_755 2_755
N1 Rh1 Rh1 177.3(3) . 2_755

loop_
_geom_bond_atom_site_label_1
_geom_bond_atom_site_label_2
_geom_bond_distance
_geom_bond_site_symmetry_2
C1 O1 1.256(15) .
C1 O2 1.274(13) .
C1 C2 1.525(17) .
C2 C3 1.363(11) .
C2 C7 1.373(11) .
C3 C4 1.372(12) .
C4 C5 1.368(12) .
C5 C6 1.369(12) .
C6 C7 1.369(12) .
C8 O4 1.255(14) .
C8 O3 1.263(14) .
C8 C9 1.504(18) .
C9 C14 1.367(12) .
C9 C10 1.375(12) .
C10 C11 1.368(12) .
C11 C12 1.356(12) .
C12 C13 1.365(12) .
C13 C14 1.367(12) .
C15 N1 1.334(15) .
C15 C16 1.384(16) 2_855
C16 N1 1.312(17) .
C16 C15 1.384(16) 2_855
N1 Rh1 2.246(10) .
O1 Rh1 2.025(9) .
O2 Rh1 2.032(9) 2_755
O3 Rh1 2.024(9) .
O4 Rh1 2.036(9) 2_755
Rh1 O2 2.032(9) 2_755
Rh1 O4 2.036(9) 2_755
Rh1 Rh1 2.387(2) 2_755

loop_
_geom_torsion_atom_site_label_1
_geom_torsion_atom_site_label_2
_geom_torsion_atom_site_label_3
_geom_torsion_atom_site_label_4
_geom_torsion
_geom_torsion_site_symmetry_1
_geom_torsion_site_symmetry_4
O1 C1 C2 C3 0.5(18) . .
O2 C1 C2 C3 -179.6(11) . .
O1 C1 C2 C7 -179.0(12) . .
O2 C1 C2 C7 0.9(19) . .
C7 C2 C3 C4 1.1(14) . .
C1 C2 C3 C4 -178.4(12) . .
C2 C3 C4 C5 1.0(15) . .
C3 C4 C5 C6 -2(2) . .
C4 C5 C6 C7 1(2) . .
C5 C6 C7 C2 1(2) . .
C3 C2 C7 C6 -2(2) . .
C1 C2 C7 C6 177.5(14) . .
O4 C8 C9 C14 13(2) . .
O3 C8 C9 C14 -166.0(14) . .
O4 C8 C9 C10 -167.5(12) . .
O3 C8 C9 C10 13(2) . .
C14 C9 C10 C11 1.4(16) . .
C8 C9 C10 C11 -178.1(15) . .
C9 C10 C11 C12 -0.6(17) . .
C10 C11 C12 C13 0(3) . .
C11 C12 C13 C14 -1(3) . .
C10 C9 C14 C13 -2(2) . .
C8 C9 C14 C13 177.7(16) . .
C12 C13 C14 C9 1(3) . .
C15 C16 N1 C15 1(2) 2_855 .
C15 C16 N1 Rh1 -175.3(8) 2_855 .
C16 C15 N1 C16 -1(2) 2_855 .
C16 C15 N1 Rh1 175.3(8) 2_855 .
O2 C1 O1 Rh1 2.8(19) . .
C2 C1 O1 Rh1 -177.3(9) . .
O1 C1 O2 Rh1 -3.3(19) . 2_755
C2 C1 O2 Rh1 176.8(8) . 2_755
O4 C8 O3 Rh1 -2(2) . .
C9 C8 O3 Rh1 177.4(9) . .
O3 C8 O4 Rh1 0.9(19) . 2_755
C9 C8 O4 Rh1 -178.1(10) . 2_755
C8 O3 Rh1 O1 89.5(10) . .
C8 O3 Rh1 O2 -86.8(11) . 2_755
C8 O3 Rh1 O4 9(6) . 2_755
C8 O3 Rh1 N1 -176.5(11) . .
C8 O3 Rh1 Rh1 1.3(10) . 2_755
C1 O1 Rh1 O3 -88.6(10) . .
C1 O1 Rh1 O2 6(6) . 2_755
C1 O1 Rh1 O4 87.1(10) . 2_755
C1 O1 Rh1 N1 -179.3(10) . .
C1 O1 Rh1 Rh1 -0.9(9) . 2_755
C16 N1 Rh1 O3 121.5(10) . .
C15 N1 Rh1 O3 -54.7(10) . .
C16 N1 Rh1 O1 -148.4(10) . .
C15 N1 Rh1 O1 35.5(10) . .
C16 N1 Rh1 O2 31.3(10) . 2_755
C15 N1 Rh1 O2 -144.9(10) . 2_755
C16 N1 Rh1 O4 -59.0(10) . 2_755
C15 N1 Rh1 O4 124.9(10) . 2_755
C16 N1 Rh1 Rh1 67(7) . 2_755
C15 N1 Rh1 Rh1 -109(7) . 2_755
